data_4130169
loop_
_publ_author_name
'Lionetti, Davide'
'de Ruiter, Graham'
'Agapie, Theodor'

_publ_section_title
;
 A trans-Hyponitrite Intermediate in the Reductive Coupling and
 Deoxygenation of Nitric Oxide by a Tricopper-Lewis Acid Complex.
;
_journal_issue 15
_journal_name_full 'Journal of the American Chemical Society'
_journal_page_first 5008
_journal_page_last 5011
_journal_paper_doi 10.1021/jacs.6b01083
_journal_volume 138
_journal_year 2016
_chemical_formula_moiety 'C146 H156 Cu6 N32 O8 Y2, 2(C4 H10 O), 6(C F3 O3 S), 0.5(C4 H6 N2)'
_chemical_formula_sum 'C162 H179 Cu6 F18 N33 O28 S6 Y2'
_chemical_formula_weight 4129.79
_space_group_crystal_system triclinic
_space_group_IT_number 2
_space_group_name_Hall '-P 1'
_space_group_name_H-M_alt 'P -1'
_atom_sites_solution_hydrogens geom
_atom_sites_solution_primary direct
_atom_sites_solution_secondary difmap
_audit_creation_date 2015-09-11
_audit_creation_method
;
Olex2 1.2
(compiled 2015.01.26 svn.r3150 for OlexSys, GUI svn.r4998)
;
_cell_angle_alpha 105.556(3)
_cell_angle_beta 105.602(3)
_cell_angle_gamma 94.915(3)
_cell_formula_units_Z 1
_cell_length_a 13.8507(13)
_cell_length_b 16.8194(17)
_cell_length_c 21.214(2)
_cell_measurement_reflns_used 9939
_cell_measurement_temperature 100(2)
_cell_measurement_theta_max 27.17
_cell_measurement_theta_min 2.45
_cell_volume 4518.8(8)
_computing_cell_refinement 'SAINT v8.34A (Bruker-AXS, 2007)'
_computing_data_collection 'APEX2 v2014.7-1 (Bruker-AXS, 2014)'
_computing_data_reduction 'SAINT v8.34A (Bruker-AXS, 2007)'
_computing_molecular_graphics 'Olex2 (Dolomanov et al., 2009)'
_computing_publication_material 'Olex2 (Dolomanov et al., 2009)'
_computing_structure_refinement 'XL (Sheldrick, 2008)'
_computing_structure_solution 'XT (Sheldrick, 2015)'
_diffrn_ambient_temperature 100.0
_diffrn_detector 'CMOS Area Detector'
_diffrn_detector_area_resol_mean 8
_diffrn_detector_type 'Bruker PHOTON 100 CMOS'
_diffrn_measured_fraction_theta_full 0.999
_diffrn_measured_fraction_theta_max 0.997
_diffrn_measurement_device '\k-geometry diffractometer'
_diffrn_measurement_device_type
;   
'Bruker D8 VENTURE Kappa Duo PHOTON 100 CMOS' 
;
_diffrn_measurement_method '\f and \w scans'
_diffrn_radiation_monochromator 'multilayer mirrors'
_diffrn_radiation_type MoK\a
_diffrn_radiation_wavelength 0.71073
_diffrn_reflns_av_R_equivalents 0.0577
_diffrn_reflns_av_unetI/netI 0.0309
_diffrn_reflns_Laue_measured_fraction_full 0.999
_diffrn_reflns_Laue_measured_fraction_max 0.997
_diffrn_reflns_limit_h_max 17
_diffrn_reflns_limit_h_min -17
_diffrn_reflns_limit_k_max 21
_diffrn_reflns_limit_k_min -21
_diffrn_reflns_limit_l_max 27
_diffrn_reflns_limit_l_min -27
_diffrn_reflns_number 238176
_diffrn_reflns_point_group_measured_fraction_full 0.999
_diffrn_reflns_point_group_measured_fraction_max 0.997
_diffrn_reflns_theta_full 25.000
_diffrn_reflns_theta_max 27.514
_diffrn_reflns_theta_min 2.192
_diffrn_source 'I\mS HB micro-focus sealed tube'
_diffrn_source_current 1
_diffrn_source_power 0.05
_diffrn_source_type 'Incoatech I\mS HB'
_diffrn_source_voltage 50
_diffrn_standards_number 0
_exptl_absorpt_coefficient_mu 1.490
_exptl_absorpt_correction_T_max 0.7456
_exptl_absorpt_correction_T_min 0.6954
_exptl_absorpt_correction_type multi-scan
_exptl_absorpt_process_details
'SADABS-2014/5 (Bruker,2014/5) was used for absorption correction. wR2(int) was 0.0694 before and 0.0537 after correction. The Ratio of minimum to maximum transmission is 0.9327. The \l/2 correction factor is 0.00150.'
_exptl_crystal_colour yellow
_exptl_crystal_colour_primary yellow
_exptl_crystal_density_diffrn 1.518
_exptl_crystal_density_method 'not measured'
_exptl_crystal_description block
_exptl_crystal_F_000 2116
_exptl_crystal_size_max 0.195
_exptl_crystal_size_mid 0.135
_exptl_crystal_size_min 0.087
_refine_diff_density_max 1.367
_refine_diff_density_min -1.594
_refine_diff_density_rms 0.102
_refine_ls_extinction_method none
_refine_ls_goodness_of_fit_ref 1.038
_refine_ls_hydrogen_treatment constr
_refine_ls_matrix_type full
_refine_ls_number_parameters 1193
_refine_ls_number_reflns 20712
_refine_ls_number_restraints 2
_refine_ls_restrained_S_all 1.039
_refine_ls_R_factor_all 0.0779
_refine_ls_R_factor_gt 0.0533
_refine_ls_shift/su_max 0.001
_refine_ls_shift/su_mean 0.000
_refine_ls_structure_factor_coef Fsqd
_refine_ls_weighting_details 'w=1/[\s^2^(Fo^2^)+(0.0847P)^2^+9.8296P] where P=(Fo^2^+2Fc^2^)/3'
_refine_ls_weighting_scheme calc
_refine_ls_wR_factor_gt 0.1446
_refine_ls_wR_factor_ref 0.1623
_reflns_Friedel_coverage 0.000
_reflns_number_gt 15785
_reflns_number_total 20712
_reflns_threshold_expression 'I > 2\s(I)'
_cod_data_source_file ja6b01083_si_001.cif
_cod_data_source_block p15262_a
_cod_original_cell_volume 4518.7(8)
_cod_database_code 4130169
_shelx_space_group_comment
;
The symmetry employed for this shelxl refinement is uniquely defined
by the following loop, which should always be used as a source of
symmetry information in preference to the above space-group names.
They are only intended as comments.
;
_shelx_estimated_absorpt_t_max 0.881
_shelx_estimated_absorpt_t_min 0.760
_olex2_refinement_description
;
1. Fixed Uiso
 At 1.2 times of:
  All C(H) groups, All C(H,H) groups
 At 1.5 times of:
  All C(H,H,H) groups
2. Shared sites
{N16, C83}
3. Restrained distances
 O17-C79 \\sim O17-C80
 with sigma of 0.02
 C79-C78 \\sim C80-C81
 with sigma of 0.02
4. Uiso/Uaniso restraints and constraints
Uiso(N16) = Uiso(C83)
5. Others
 Sof(S3)=Sof(F7)=Sof(F8)=Sof(F9)=Sof(O11)=Sof(O13)=Sof(O15)=Sof(C76)=1-FVAR(1)
 Sof(S4)=Sof(F10)=Sof(F11)=Sof(F12)=Sof(O12)=Sof(O14)=Sof(O16)=Sof(C77)=FVAR(1)
 Fixed Sof: N16(0.5) C83(0.5) H83A(0.5) H83B(0.5) H83C(0.5)
6.a Secondary CH2 refined with riding coordinates:
 C1(H1A,H1B), C2(H2A,H2B), C3(H3A,H3B), C4(H4A,H4B), C5(H5A,H5B), C6(H6A,H6B),
 C15(H15A,H15B), C16(H16A,H16B), C22(H22A,H22B), C36(H36A,H36B), C37(H37A,H37B),
  C43(H43A,H43B), C59(H59A,H59B), C60(H60A,H60B), C66(H66A,H66B), C79(H79A,
 H79B), C80(H80A,H80B)
6.b Aromatic/amide H refined with riding coordinates:
 C7(H7), C9(H9), C11(H11), C18(H18), C19(H19), C20(H20), C21(H21), C24(H24),
 C25(H25), C26(H26), C27(H27), C28(H28), C30(H30), C32(H32), C39(H39), C40(H40),
  C41(H41), C42(H42), C45(H45), C46(H46), C47(H47), C48(H48), C51(H51),
 C53(H53), C55(H55), C62(H62), C63(H63), C64(H64), C65(H65), C68(H68), C69(H69),
  C70(H70), C71(H71)
6.c Idealised Me refined with riding coordinates:
 C78(H78A,H78B,H78C), C81(H81A,H81B,H81C), C83(H83A,H83B,H83C)
6.d Idealised Me refined as rotating group:
 C14(H14A,H14B,H14C), C35(H35A,H35B,H35C), C50(H50A,H50B,H50C), C58(H58A,H58B,
 H58C), C73(H73A,H73B,H73C)
;
_shelx_shelxl_version_number 2014/7
_olex2_submission_special_instructions 'No special instructions were received'

loop_
_space_group_symop_operation_xyz
'x, y, z'
'-x, -y, -z'

loop_
_atom_site_label
_atom_site_type_symbol
_atom_site_fract_x
_atom_site_fract_y
_atom_site_fract_z
_atom_site_U_iso_or_equiv
_atom_site_adp_type
_atom_site_occupancy
_atom_site_site_symmetry_order
_atom_site_calc_flag
_atom_site_refinement_flags_posn
_atom_site_refinement_flags_adp
_atom_site_refinement_flags_occupancy
_atom_site_disorder_assembly
_atom_site_disorder_group
Y1 Y 0.42690(2) 0.50662(2) 0.67366(2) 0.02097(9) Uani 1 1 d . . . . .
Cu1 Cu 0.58294(3) 0.63644(3) 0.61759(2) 0.02285(10) Uani 1 1 d . . . . .
Cu2 Cu 0.45760(4) 0.73754(3) 1.02977(2) 0.03008(12) Uani 1 1 d . . . . .
Cu3 Cu 0.16401(4) 0.87282(3) 0.62900(2) 0.03430(12) Uani 1 1 d . . . . .
O1 O 0.55909(18) 0.61575(15) 0.70944(12) 0.0247(5) Uani 1 1 d . . . . .
O2 O 0.42461(19) 0.56778(15) 0.78030(12) 0.0241(5) Uani 1 1 d . . . . .
O3 O 0.31630(18) 0.58958(15) 0.65019(12) 0.0239(5) Uani 1 1 d . . . . .
O4 O 0.50780(19) 0.52069(15) 0.58428(12) 0.0259(5) Uani 1 1 d . . . . .
N1 N 0.4285(2) 0.34507(19) 0.63546(15) 0.0266(6) Uani 1 1 d . . . . .
N2 N 0.5824(2) 0.4663(2) 0.74634(15) 0.0281(6) Uani 1 1 d . . . . .
N3 N 0.2878(2) 0.42569(19) 0.69692(15) 0.0260(6) Uani 1 1 d . . . . .
N4 N 0.3001(2) 0.42912(17) 0.55650(14) 0.0237(6) Uani 1 1 d . . . . .
N5 N 0.6540(2) 0.75766(19) 0.66477(15) 0.0258(6) Uani 1 1 d . . . . .
N6 N 0.7262(2) 0.6128(2) 0.64422(15) 0.0294(7) Uani 1 1 d . . . . .
N7 N 0.4736(2) 0.68999(18) 0.57093(14) 0.0226(6) Uani 1 1 d . . . . .
N8 N 0.5295(2) 0.71793(19) 0.94658(15) 0.0275(6) Uani 1 1 d . . . . .
N9 N 0.5467(3) 0.6525(2) 1.05207(16) 0.0322(7) Uani 1 1 d . . . . .
N10 N 0.5249(2) 0.8572(2) 1.04889(16) 0.0311(7) Uani 1 1 d . . . . .
N11 N 0.3301(3) 0.7212(2) 1.04695(18) 0.0376(8) Uani 1 1 d . . . . .
N12 N 0.2440(2) 0.80641(19) 0.70421(15) 0.0263(6) Uani 1 1 d . . . . .
N13 N 0.0922(3) 0.9032(2) 0.70264(17) 0.0334(7) Uani 1 1 d . . . . .
N14 N 0.3107(3) 0.9290(2) 0.65424(18) 0.0376(8) Uani 1 1 d . . . . .
N15 N 0.0864(3) 0.8554(2) 0.53543(17) 0.0365(8) Uani 1 1 d . . . . .
N17 N 0.4792(2) 0.47947(19) 0.51480(15) 0.0271(6) Uani 1 1 d . . . . .
C1 C 0.5306(3) 0.3261(2) 0.66607(19) 0.0314(8) Uani 1 1 d . . . . .
H1A H 0.5771 0.3390 0.6407 0.038 Uiso 1 1 calc R . . . .
H1B H 0.5249 0.2657 0.6619 0.038 Uiso 1 1 calc R . . . .
C2 C 0.5740(3) 0.3773(2) 0.74130(19) 0.0335(8) Uani 1 1 d . . . . .
H2A H 0.5288 0.3634 0.7673 0.040 Uiso 1 1 calc R . . . .
H2B H 0.6418 0.3643 0.7611 0.040 Uiso 1 1 calc R . . . .
C3 C 0.3522(3) 0.2975(2) 0.6553(2) 0.0303(8) Uani 1 1 d . . . . .
H3A H 0.3848 0.2925 0.7014 0.036 Uiso 1 1 calc R . . . .
H3B H 0.3313 0.2402 0.6225 0.036 Uiso 1 1 calc R . . . .
C4 C 0.2573(3) 0.3370(2) 0.6568(2) 0.0307(8) Uani 1 1 d . . . . .
H4A H 0.2159 0.3315 0.6094 0.037 Uiso 1 1 calc R . . . .
H4B H 0.2156 0.3078 0.6778 0.037 Uiso 1 1 calc R . . . .
C5 C 0.4085(3) 0.3201(2) 0.55995(18) 0.0295(8) Uani 1 1 d . . . . .
H5A H 0.4049 0.2588 0.5427 0.035 Uiso 1 1 calc R . . . .
H5B H 0.4664 0.3472 0.5498 0.035 Uiso 1 1 calc R . . . .
C6 C 0.3116(3) 0.3431(2) 0.52177(18) 0.0297(8) Uani 1 1 d . . . . .
H6A H 0.3123 0.3390 0.4744 0.036 Uiso 1 1 calc R . . . .
H6B H 0.2527 0.3029 0.5187 0.036 Uiso 1 1 calc R . . . .
C7 C 0.6630(3) 0.5133(3) 0.79004(18) 0.0308(8) Uani 1 1 d . . . . .
H7 H 0.7094 0.4868 0.8158 0.037 Uiso 1 1 calc R . . . .
C8 C 0.6915(3) 0.6027(2) 0.80452(18) 0.0287(8) Uani 1 1 d . . . . .
C9 C 0.7792(3) 0.6436(3) 0.86045(19) 0.0331(9) Uani 1 1 d . . . . .
H9 H 0.8145 0.6115 0.8867 0.040 Uiso 1 1 calc R . . . .
C10 C 0.8153(3) 0.7275(3) 0.87833(19) 0.0371(10) Uani 1 1 d . . . . .
C11 C 0.7654(3) 0.7724(3) 0.83636(19) 0.0333(9) Uani 1 1 d . . . . .
H11 H 0.7901 0.8303 0.8469 0.040 Uiso 1 1 calc R . . . .
C12 C 0.6810(3) 0.7347(2) 0.78003(18) 0.0286(8) Uani 1 1 d . . . . .
C13 C 0.6395(3) 0.6494(2) 0.76372(17) 0.0256(7) Uani 1 1 d . . . . .
C14 C 0.9065(3) 0.7714(3) 0.9400(2) 0.0482(12) Uani 1 1 d . . . . .
H14A H 0.9543 0.8046 0.9263 0.072 Uiso 1 1 calc GR . . . .
H14B H 0.9402 0.7297 0.9581 0.072 Uiso 1 1 calc GR . . . .
H14C H 0.8842 0.8085 0.9756 0.072 Uiso 1 1 calc GR . . . .
C15 C 0.6331(3) 0.7830(2) 0.73333(18) 0.0286(8) Uani 1 1 d . . . . .
H15A H 0.6593 0.8435 0.7562 0.034 Uiso 1 1 calc R . . . .
H15B H 0.5586 0.7740 0.7253 0.034 Uiso 1 1 calc R . . . .
C16 C 0.7653(3) 0.7643(3) 0.6747(2) 0.0322(8) Uani 1 1 d . . . . .
H16A H 0.8028 0.8068 0.7191 0.039 Uiso 1 1 calc R . . . .
H16B H 0.7815 0.7827 0.6376 0.039 Uiso 1 1 calc R . . . .
C17 C 0.7983(3) 0.6821(3) 0.67404(18) 0.0328(8) Uani 1 1 d . . . . .
C18 C 0.9006(3) 0.6772(3) 0.7002(2) 0.0471(11) Uani 1 1 d . . . . .
H18 H 0.9509 0.7263 0.7206 0.057 Uiso 1 1 calc R . . . .
C19 C 0.9266(4) 0.5990(4) 0.6954(2) 0.0545(13) Uani 1 1 d . . . . .
H19 H 0.9959 0.5938 0.7119 0.065 Uiso 1 1 calc R . . . .
C20 C 0.8532(4) 0.5289(3) 0.6671(2) 0.0465(11) Uani 1 1 d . . . . .
H20 H 0.8707 0.4750 0.6648 0.056 Uiso 1 1 calc R . . . .
C21 C 0.7527(3) 0.5377(3) 0.6420(2) 0.0362(9) Uani 1 1 d . . . . .
H21 H 0.7014 0.4892 0.6226 0.043 Uiso 1 1 calc R . . . .
C22 C 0.6085(3) 0.8106(2) 0.62289(19) 0.0283(8) Uani 1 1 d . . . . .
H22A H 0.6485 0.8162 0.5915 0.034 Uiso 1 1 calc R . . . .
H22B H 0.6112 0.8673 0.6534 0.034 Uiso 1 1 calc R . . . .
C23 C 0.5000(3) 0.7729(2) 0.58166(18) 0.0255(7) Uani 1 1 d . . . . .
C24 C 0.4328(3) 0.8184(2) 0.55149(19) 0.0296(8) Uani 1 1 d . . . . .
H24 H 0.4526 0.8768 0.5599 0.036 Uiso 1 1 calc R . . . .
C25 C 0.3369(3) 0.7782(2) 0.5091(2) 0.0314(8) Uani 1 1 d . . . . .
H25 H 0.2902 0.8082 0.4876 0.038 Uiso 1 1 calc R . . . .
C26 C 0.3102(3) 0.6932(2) 0.49850(19) 0.0288(8) Uani 1 1 d . . . . .
H26 H 0.2447 0.6641 0.4696 0.035 Uiso 1 1 calc R . . . .
C27 C 0.3794(3) 0.6515(2) 0.53025(17) 0.0242(7) Uani 1 1 d . . . . .
H27 H 0.3602 0.5934 0.5233 0.029 Uiso 1 1 calc R . . . .
C28 C 0.2312(3) 0.4574(2) 0.73297(18) 0.0287(8) Uani 1 1 d . . . . .
H28 H 0.1707 0.4224 0.7288 0.034 Uiso 1 1 calc R . . . .
C29 C 0.2517(3) 0.5415(2) 0.77915(18) 0.0279(8) Uani 1 1 d . . . . .
C30 C 0.1745(3) 0.5699(3) 0.80650(19) 0.0351(9) Uani 1 1 d . . . . .
H30 H 0.1106 0.5342 0.7921 0.042 Uiso 1 1 calc R . . . .
C31 C 0.1887(3) 0.6484(3) 0.8540(2) 0.0391(10) Uani 1 1 d . . . . .
C32 C 0.2850(3) 0.6972(3) 0.87639(19) 0.0349(9) Uani 1 1 d . . . . .
H32 H 0.2965 0.7508 0.9093 0.042 Uiso 1 1 calc R . . . .
C33 C 0.3646(3) 0.6714(2) 0.85296(17) 0.0269(8) Uani 1 1 d . . . . .
C34 C 0.3496(3) 0.5926(2) 0.80216(17) 0.0255(7) Uani 1 1 d . . . . .
C35 C 0.1035(4) 0.6794(4) 0.8807(3) 0.0571(14) Uani 1 1 d . . . . .
H35A H 0.0650 0.7087 0.8507 0.086 Uiso 1 1 calc GR . . . .
H35B H 0.1322 0.7179 0.9274 0.086 Uiso 1 1 calc GR . . . .
H35C H 0.0581 0.6317 0.8811 0.086 Uiso 1 1 calc GR . . . .
C36 C 0.4671(3) 0.7269(2) 0.88037(17) 0.0287(8) Uani 1 1 d . . . . .
H36A H 0.5042 0.7127 0.8460 0.034 Uiso 1 1 calc R . . . .
H36B H 0.4576 0.7859 0.8873 0.034 Uiso 1 1 calc R . . . .
C37 C 0.6204(3) 0.7841(2) 0.9784(2) 0.0325(8) Uani 1 1 d . . . . .
H37A H 0.6485 0.7937 0.9423 0.039 Uiso 1 1 calc R . . . .
H37B H 0.6731 0.7656 1.0106 0.039 Uiso 1 1 calc R . . . .
C38 C 0.5950(3) 0.8652(2) 1.01687(18) 0.0301(8) Uani 1 1 d . . . . .
C39 C 0.6447(3) 0.9426(3) 1.0210(2) 0.0368(9) Uani 1 1 d . . . . .
H39 H 0.6937 0.9462 0.9976 0.044 Uiso 1 1 calc R . . . .
C40 C 0.6212(3) 1.0148(3) 1.0603(2) 0.0387(9) Uani 1 1 d . . . . .
H40 H 0.6543 1.0686 1.0644 0.046 Uiso 1 1 calc R . . . .
C41 C 0.5489(3) 1.0065(3) 1.0931(2) 0.0385(9) Uani 1 1 d . . . . .
H41 H 0.5314 1.0546 1.1201 0.046 Uiso 1 1 calc R . . . .
C42 C 0.5023(3) 0.9273(3) 1.0862(2) 0.0354(9) Uani 1 1 d . . . . .
H42 H 0.4522 0.9222 1.1085 0.043 Uiso 1 1 calc R . . . .
C43 C 0.5601(3) 0.6351(2) 0.93715(18) 0.0308(8) Uani 1 1 d . . . . .
H43A H 0.6213 0.6355 0.9215 0.037 Uiso 1 1 calc R . . . .
H43B H 0.5049 0.5927 0.9010 0.037 Uiso 1 1 calc R . . . .
C44 C 0.5830(3) 0.6108(2) 1.00248(18) 0.0301(8) Uani 1 1 d . . . . .
C45 C 0.6348(3) 0.5448(3) 1.0092(2) 0.0371(9) Uani 1 1 d . . . . .
H45 H 0.6614 0.5170 0.9740 0.045 Uiso 1 1 calc R . . . .
C46 C 0.6474(4) 0.5197(3) 1.0675(2) 0.0435(10) Uani 1 1 d . . . . .
H46 H 0.6809 0.4738 1.0725 0.052 Uiso 1 1 calc R . . . .
C47 C 0.6095(4) 0.5636(3) 1.1188(2) 0.0430(10) Uani 1 1 d . . . . .
H47 H 0.6172 0.5483 1.1597 0.052 Uiso 1 1 calc R . . . .
C48 C 0.5614(4) 0.6285(3) 1.1093(2) 0.0401(10) Uani 1 1 d . . . . .
H48 H 0.5368 0.6587 1.1448 0.048 Uiso 1 1 calc R . . . .
C49 C 0.2616(4) 0.7206(3) 1.0680(2) 0.0415(10) Uani 1 1 d . . . . .
C50 C 0.1759(4) 0.7204(4) 1.0948(3) 0.0604(14) Uani 1 1 d . . . . .
H50A H 0.1125 0.7013 1.0565 0.091 Uiso 1 1 calc GR . . . .
H50B H 0.1761 0.7771 1.1229 0.091 Uiso 1 1 calc GR . . . .
H50C H 0.1810 0.6825 1.1230 0.091 Uiso 1 1 calc GR . . . .
C51 C 0.2263(3) 0.4557(2) 0.52120(17) 0.0241(7) Uani 1 1 d . . . . .
H51 H 0.1915 0.4194 0.4763 0.029 Uiso 1 1 calc R . . . .
C52 C 0.1893(3) 0.5336(2) 0.54090(17) 0.0224(7) Uani 1 1 d . . . . .
C53 C 0.1061(3) 0.5470(2) 0.49262(18) 0.0259(7) Uani 1 1 d . . . . .
H53 H 0.0796 0.5062 0.4488 0.031 Uiso 1 1 calc R . . . .
C54 C 0.0612(3) 0.6172(2) 0.50629(19) 0.0268(7) Uani 1 1 d . . . . .
C55 C 0.0950(3) 0.6704(2) 0.57326(19) 0.0289(8) Uani 1 1 d . . . . .
H55 H 0.0601 0.7157 0.5853 0.035 Uiso 1 1 calc R . . . .
C56 C 0.1769(3) 0.6609(2) 0.62341(18) 0.0261(7) Uani 1 1 d . . . . .
C57 C 0.2321(3) 0.5943(2) 0.60696(17) 0.0231(7) Uani 1 1 d . . . . .
C58 C -0.0216(3) 0.6340(3) 0.4511(2) 0.0340(8) Uani 1 1 d . . . . .
H58A H 0.0090 0.6588 0.4227 0.051 Uiso 1 1 calc GR . . . .
H58B H -0.0607 0.6729 0.4725 0.051 Uiso 1 1 calc GR . . . .
H58C H -0.0669 0.5813 0.4224 0.051 Uiso 1 1 calc GR . . . .
C59 C 0.2035(3) 0.7181(2) 0.69595(19) 0.0303(8) Uani 1 1 d . . . . .
H59A H 0.1420 0.7171 0.7111 0.036 Uiso 1 1 calc R . . . .
H59B H 0.2549 0.6964 0.7263 0.036 Uiso 1 1 calc R . . . .
C60 C 0.3496(3) 0.8152(2) 0.7026(2) 0.0310(8) Uani 1 1 d . . . . .
H60A H 0.3556 0.7704 0.6632 0.037 Uiso 1 1 calc R . . . .
H60B H 0.3948 0.8090 0.7452 0.037 Uiso 1 1 calc R . . . .
C61 C 0.3826(3) 0.9003(3) 0.6958(2) 0.0345(9) Uani 1 1 d . . . . .
C62 C 0.4797(3) 0.9457(3) 0.7281(2) 0.0397(9) Uani 1 1 d . . . . .
H62 H 0.5273 0.9272 0.7602 0.048 Uiso 1 1 calc R . . . .
C63 C 0.5074(4) 1.0181(3) 0.7136(3) 0.0501(12) Uani 1 1 d . . . . .
H63 H 0.5743 1.0494 0.7348 0.060 Uiso 1 1 calc R . . . .
C64 C 0.4358(4) 1.0441(3) 0.6677(3) 0.0585(14) Uani 1 1 d . . . . .
H64 H 0.4538 1.0919 0.6549 0.070 Uiso 1 1 calc R . . . .
C65 C 0.3382(4) 0.9999(3) 0.6408(3) 0.0479(11) Uani 1 1 d . . . . .
H65 H 0.2883 1.0202 0.6115 0.057 Uiso 1 1 calc R . . . .
C66 C 0.2379(3) 0.8610(3) 0.76962(19) 0.0343(9) Uani 1 1 d . . . . .
H66A H 0.2911 0.9114 0.7862 0.041 Uiso 1 1 calc R . . . .
H66B H 0.2508 0.8309 0.8044 0.041 Uiso 1 1 calc R . . . .
C67 C 0.1349(3) 0.8873(3) 0.7616(2) 0.0335(8) Uani 1 1 d . . . . .
C68 C 0.0909(3) 0.9003(3) 0.8145(2) 0.0407(10) Uani 1 1 d . . . . .
H68 H 0.1214 0.8868 0.8553 0.049 Uiso 1 1 calc R . . . .
C69 C 0.0018(4) 0.9332(3) 0.8065(3) 0.0486(11) Uani 1 1 d . . . . .
H69 H -0.0292 0.9438 0.8421 0.058 Uiso 1 1 calc R . . . .
C70 C -0.0416(3) 0.9506(3) 0.7462(3) 0.0495(12) Uani 1 1 d . . . . .
H70 H -0.1026 0.9735 0.7398 0.059 Uiso 1 1 calc R . . . .
C71 C 0.0053(3) 0.9342(3) 0.6949(2) 0.0415(10) Uani 1 1 d . . . . .
H71 H -0.0253 0.9453 0.6531 0.050 Uiso 1 1 calc R . . . .
C72 C 0.0408(3) 0.8551(3) 0.4822(2) 0.0388(9) Uani 1 1 d . . . . .
C73 C -0.0186(4) 0.8521(4) 0.4137(2) 0.0569(14) Uani 1 1 d . . . . .
H73A H -0.0158 0.7995 0.3807 0.085 Uiso 1 1 calc GR . . . .
H73B H 0.0094 0.8995 0.4016 0.085 Uiso 1 1 calc GR . . . .
H73C H -0.0894 0.8553 0.4124 0.085 Uiso 1 1 calc GR . . . .
O17 O 0.7885(14) 0.8229(11) 1.1581(9) 0.298(7) Uiso 1 1 d D . . . .
C78 C 0.773(2) 0.8073(17) 1.2457(15) 0.355(15) Uiso 1 1 d D . . . .
H78A H 0.7348 0.7499 1.2269 0.532 Uiso 1 1 calc R . . . .
H78B H 0.7794 0.8285 1.2947 0.532 Uiso 1 1 calc R . . . .
H78C H 0.8405 0.8077 1.2397 0.532 Uiso 1 1 calc R . . . .
C79 C 0.7111(13) 0.8674(11) 1.2048(8) 0.191(6) Uiso 1 1 d D . . . .
H79A H 0.7298 0.9285 1.2280 0.229 Uiso 1 1 calc R . . . .
H79B H 0.6369 0.8484 1.1830 0.229 Uiso 1 1 calc R . . . .
C80 C 0.894(3) 0.804(3) 1.132(2) 0.53(3) Uiso 1 1 d D . . . .
H80A H 0.9560 0.8378 1.1679 0.642 Uiso 1 1 calc R . . . .
H80B H 0.8887 0.8209 1.0897 0.642 Uiso 1 1 calc R . . . .
C81 C 0.901(3) 0.697(2) 1.1145(17) 0.412(19) Uiso 1 1 d D . . . .
H81A H 0.9055 0.6741 1.0678 0.618 Uiso 1 1 calc R . . . .
H81B H 0.8405 0.6666 1.1186 0.618 Uiso 1 1 calc R . . . .
H81C H 0.9619 0.6892 1.1476 0.618 Uiso 1 1 calc R . . . .
S2 S 0.85246(14) 0.33590(14) 0.72136(9) 0.0797(5) Uani 1 1 d . . . . .
F4 F 0.8873(5) 0.1974(4) 0.7484(3) 0.138(2) Uani 1 1 d . . . . .
F5 F 0.7317(4) 0.2038(3) 0.7098(3) 0.1179(16) Uani 1 1 d . . . . .
F6 F 0.8223(5) 0.1826(5) 0.6421(3) 0.157(3) Uani 1 1 d . . . . .
O8 O 0.9498(4) 0.3450(5) 0.7131(3) 0.117(2) Uani 1 1 d . . . . .
O9 O 0.7717(4) 0.3517(4) 0.6702(3) 0.0991(17) Uani 1 1 d . . . . .
O10 O 0.8472(4) 0.3697(3) 0.7900(3) 0.0905(14) Uani 1 1 d . . . . .
C75 C 0.8206(7) 0.2244(5) 0.7040(4) 0.089(2) Uani 1 1 d . . . . .
S3 S 0.7619(15) 0.9226(13) 0.5303(11) 0.060(5) Uani 0.203(7) 1 d . . . A 2
F7 F 0.702(5) 0.9938(18) 0.615(3) 0.091(17) Uani 0.203(7) 1 d . . . A 2
F8 F 0.8272(17) 1.0438(11) 0.6363(9) 0.083(7) Uani 0.203(7) 1 d . . . A 2
F9 F 0.711(2) 1.0660(12) 0.5549(15) 0.075(7) Uani 0.203(7) 1 d . . . A 2
O11 O 0.6611(18) 0.8868(12) 0.4758(12) 0.080(9) Uani 0.203(7) 1 d . . . A 2
O13 O 0.800(7) 0.857(4) 0.560(4) 0.058(18) Uani 0.203(7) 1 d . . . A 2
O15 O 0.8287(19) 0.9467(17) 0.4956(15) 0.079(9) Uani 0.203(7) 1 d . . . A 2
C76 C 0.744(4) 1.013(3) 0.588(2) 0.073(10) Uani 0.203(7) 1 d . . . A 2
S4 S 0.7888(3) 0.9180(2) 0.52320(19) 0.0340(7) Uani 0.797(7) 1 d . . . A 1
F10 F 0.6843(13) 0.9956(7) 0.6023(8) 0.110(5) Uani 0.797(7) 1 d . . . A 1
F11 F 0.5953(3) 0.9198(3) 0.5039(3) 0.0849(18) Uani 0.797(7) 1 d . . . A 1
F12 F 0.6812(5) 1.0384(3) 0.5160(3) 0.0610(13) Uani 0.797(7) 1 d . . . A 1
O12 O 0.8773(3) 0.9818(3) 0.5573(3) 0.0641(16) Uani 0.797(7) 1 d . . . A 1
O14 O 0.7808(16) 0.8528(8) 0.5550(8) 0.038(2) Uani 0.797(7) 1 d . . . A 1
O16 O 0.7641(4) 0.8904(3) 0.4500(2) 0.0536(13) Uani 0.797(7) 1 d . . . A 1
C77 C 0.6843(6) 0.9713(4) 0.5383(4) 0.0540(18) Uani 0.797(7) 1 d . . . A 1
S1 S 0.73938(8) 1.01555(7) 0.86335(5) 0.0385(2) Uani 1 1 d . . . . .
F1 F 0.8805(3) 0.9877(3) 0.9608(2) 0.0953(13) Uani 1 1 d . . . . .
F2 F 0.8089(3) 1.0927(2) 0.99544(17) 0.0917(13) Uani 1 1 d . . . . .
F3 F 0.9174(3) 1.1021(3) 0.9396(2) 0.0998(14) Uani 1 1 d . . . . .
O5 O 0.7874(3) 0.9752(2) 0.81466(18) 0.0532(9) Uani 1 1 d . . . . .
O6 O 0.7060(3) 1.0915(2) 0.85468(18) 0.0514(8) Uani 1 1 d . . . . .
O7 O 0.6677(2) 0.95887(19) 0.87630(15) 0.0413(7) Uani 1 1 d . . . . .
C74 C 0.8410(5) 1.0514(4) 0.9436(3) 0.0649(15) Uani 1 1 d . . . . .
C82 C 1.0000 0.5000 1.0000 0.282(16) Uiso 1 2 d S T P . .
N16 N 0.938(2) 0.5337(17) 1.0365(13) 0.335(12) Uiso 0.5 1 d . . . B 1
C83 C 0.938(2) 0.5337(17) 1.0365(13) 0.335(12) Uiso 0.5 1 d . . . B 2
H83A H 0.9126 0.4927 1.0560 0.502 Uiso 0.5 1 calc R . . B 2
H83B H 0.8803 0.5485 1.0059 0.502 Uiso 0.5 1 calc R . . B 2
H83C H 0.9762 0.5841 1.0736 0.502 Uiso 0.5 1 calc R . . B 2

loop_
_atom_site_aniso_label
_atom_site_aniso_U_11
_atom_site_aniso_U_22
_atom_site_aniso_U_33
_atom_site_aniso_U_23
_atom_site_aniso_U_13
_atom_site_aniso_U_12
Y1 0.02605(17) 0.02147(16) 0.01372(15) 0.00399(12) 0.00376(12) 0.00708(13)
Cu1 0.0263(2) 0.0211(2) 0.0179(2) 0.00235(16) 0.00469(16) 0.00484(16)
Cu2 0.0369(3) 0.0327(2) 0.0228(2) 0.00791(18) 0.01166(19) 0.0105(2)
Cu3 0.0383(3) 0.0382(3) 0.0227(2) 0.0084(2) 0.00268(19) 0.0114(2)
O1 0.0256(12) 0.0290(13) 0.0154(11) 0.0034(9) 0.0033(9) 0.0039(10)
O2 0.0299(13) 0.0247(12) 0.0169(11) 0.0051(9) 0.0056(10) 0.0088(10)
O3 0.0286(13) 0.0234(12) 0.0164(11) 0.0051(9) 0.0015(9) 0.0066(10)
O4 0.0348(14) 0.0223(12) 0.0149(11) 0.0035(9) 0.0018(10) 0.0012(10)
N1 0.0336(16) 0.0261(15) 0.0198(14) 0.0079(12) 0.0050(12) 0.0110(13)
N2 0.0329(16) 0.0312(16) 0.0203(14) 0.0071(12) 0.0069(13) 0.0132(13)
N3 0.0304(16) 0.0263(15) 0.0197(14) 0.0070(12) 0.0043(12) 0.0071(12)
N4 0.0315(16) 0.0176(14) 0.0187(14) 0.0029(11) 0.0052(12) 0.0040(12)
N5 0.0248(15) 0.0254(15) 0.0226(15) 0.0037(12) 0.0036(12) 0.0031(12)
N6 0.0328(16) 0.0366(17) 0.0202(14) 0.0078(13) 0.0096(13) 0.0121(14)
N7 0.0260(15) 0.0205(14) 0.0190(13) 0.0026(11) 0.0074(11) 0.0018(11)
N8 0.0366(17) 0.0270(15) 0.0182(14) 0.0048(12) 0.0076(12) 0.0101(13)
N9 0.0434(19) 0.0320(17) 0.0196(15) 0.0079(13) 0.0059(13) 0.0100(14)
N10 0.0351(17) 0.0315(17) 0.0243(15) 0.0031(13) 0.0098(13) 0.0086(14)
N11 0.044(2) 0.0386(19) 0.0302(17) 0.0078(15) 0.0140(15) 0.0057(16)
N12 0.0276(15) 0.0273(15) 0.0208(14) 0.0037(12) 0.0047(12) 0.0079(12)
N13 0.0329(17) 0.0324(17) 0.0290(16) 0.0034(13) 0.0039(13) 0.0127(14)
N14 0.0390(19) 0.0378(19) 0.0338(18) 0.0116(15) 0.0063(15) 0.0084(15)
N15 0.0392(19) 0.0390(19) 0.0280(17) 0.0096(14) 0.0061(15) 0.0038(15)
N17 0.0319(16) 0.0269(16) 0.0184(14) 0.0024(11) 0.0049(12) 0.0072(13)
C1 0.039(2) 0.0276(19) 0.0293(19) 0.0087(15) 0.0093(16) 0.0163(16)
C2 0.040(2) 0.036(2) 0.0254(18) 0.0136(16) 0.0034(16) 0.0149(17)
C3 0.040(2) 0.0257(18) 0.0288(19) 0.0132(15) 0.0102(16) 0.0099(16)
C4 0.035(2) 0.0269(19) 0.0288(19) 0.0087(15) 0.0077(16) 0.0022(15)
C5 0.042(2) 0.0213(17) 0.0222(17) 0.0023(14) 0.0084(15) 0.0086(15)
C6 0.044(2) 0.0206(17) 0.0192(17) 0.0019(13) 0.0050(15) 0.0047(15)
C7 0.034(2) 0.043(2) 0.0177(16) 0.0097(15) 0.0061(15) 0.0187(17)
C8 0.0257(18) 0.040(2) 0.0174(16) 0.0037(15) 0.0059(14) 0.0113(15)
C9 0.0299(19) 0.046(2) 0.0191(17) 0.0041(16) 0.0036(15) 0.0143(17)
C10 0.0256(19) 0.055(3) 0.0196(18) -0.0035(17) 0.0027(15) 0.0111(18)
C11 0.0301(19) 0.036(2) 0.0246(18) -0.0052(15) 0.0080(15) 0.0038(16)
C12 0.0263(18) 0.034(2) 0.0194(16) -0.0003(14) 0.0062(14) 0.0064(15)
C13 0.0248(17) 0.0315(19) 0.0181(16) 0.0017(14) 0.0079(13) 0.0071(14)
C14 0.032(2) 0.057(3) 0.033(2) -0.007(2) -0.0057(18) 0.009(2)
C15 0.0275(18) 0.0254(18) 0.0259(18) -0.0012(14) 0.0063(15) 0.0028(14)
C16 0.0258(18) 0.038(2) 0.0269(19) 0.0046(16) 0.0051(15) 0.0009(16)
C17 0.032(2) 0.045(2) 0.0171(16) 0.0059(16) 0.0039(14) 0.0091(17)
C18 0.033(2) 0.064(3) 0.034(2) 0.007(2) -0.0006(18) 0.015(2)
C19 0.042(3) 0.073(4) 0.038(2) 0.010(2) -0.002(2) 0.028(3)
C20 0.060(3) 0.052(3) 0.034(2) 0.016(2) 0.015(2) 0.033(2)
C21 0.046(2) 0.042(2) 0.0264(19) 0.0119(17) 0.0137(17) 0.0194(19)
C22 0.0299(19) 0.0208(17) 0.0293(18) 0.0054(14) 0.0049(15) -0.0006(14)
C23 0.0304(18) 0.0214(17) 0.0225(17) 0.0031(13) 0.0091(14) 0.0019(14)
C24 0.037(2) 0.0225(17) 0.0296(19) 0.0100(15) 0.0084(16) 0.0039(15)
C25 0.0303(19) 0.032(2) 0.034(2) 0.0155(16) 0.0075(16) 0.0084(16)
C26 0.0258(18) 0.0312(19) 0.0282(18) 0.0124(15) 0.0039(15) 0.0018(15)
C27 0.0297(18) 0.0215(16) 0.0200(16) 0.0057(13) 0.0072(14) -0.0002(14)
C28 0.0265(18) 0.037(2) 0.0231(17) 0.0132(15) 0.0026(14) 0.0091(15)
C29 0.0307(19) 0.036(2) 0.0185(16) 0.0102(15) 0.0057(14) 0.0135(16)
C30 0.033(2) 0.049(2) 0.0244(18) 0.0126(17) 0.0062(16) 0.0165(18)
C31 0.042(2) 0.057(3) 0.0213(18) 0.0091(18) 0.0110(17) 0.027(2)
C32 0.049(2) 0.038(2) 0.0176(17) 0.0072(15) 0.0068(16) 0.0244(19)
C33 0.040(2) 0.0283(18) 0.0142(15) 0.0080(13) 0.0066(14) 0.0161(16)
C34 0.0346(19) 0.0295(18) 0.0160(15) 0.0113(14) 0.0064(14) 0.0149(15)
C35 0.044(3) 0.082(4) 0.039(3) 0.003(2) 0.013(2) 0.030(3)
C36 0.046(2) 0.0253(18) 0.0177(16) 0.0080(14) 0.0106(15) 0.0143(16)
C37 0.035(2) 0.036(2) 0.0268(19) 0.0057(16) 0.0142(16) 0.0085(17)
C38 0.0326(19) 0.032(2) 0.0216(17) 0.0032(15) 0.0068(15) 0.0056(16)
C39 0.039(2) 0.039(2) 0.029(2) 0.0061(17) 0.0103(17) 0.0017(18)
C40 0.044(2) 0.030(2) 0.032(2) 0.0026(17) 0.0037(18) 0.0015(17)
C41 0.048(2) 0.033(2) 0.027(2) 0.0014(16) 0.0059(18) 0.0101(18)
C42 0.040(2) 0.038(2) 0.0253(19) 0.0022(16) 0.0108(16) 0.0112(18)
C43 0.042(2) 0.0314(19) 0.0193(17) 0.0067(15) 0.0079(15) 0.0146(16)
C44 0.034(2) 0.0296(19) 0.0214(17) 0.0052(14) 0.0023(15) 0.0083(15)
C45 0.039(2) 0.039(2) 0.032(2) 0.0106(17) 0.0060(17) 0.0125(18)
C46 0.050(3) 0.042(2) 0.038(2) 0.0174(19) 0.0028(19) 0.019(2)
C47 0.057(3) 0.043(2) 0.0223(19) 0.0126(17) -0.0018(18) 0.011(2)
C48 0.055(3) 0.042(2) 0.0208(18) 0.0087(17) 0.0084(18) 0.012(2)
C49 0.046(3) 0.039(2) 0.036(2) 0.0078(18) 0.013(2) 0.0014(19)
C50 0.056(3) 0.060(3) 0.070(4) 0.014(3) 0.036(3) 0.000(3)
C51 0.0283(18) 0.0229(17) 0.0158(15) 0.0028(13) 0.0032(13) -0.0020(14)
C52 0.0232(16) 0.0218(16) 0.0217(16) 0.0090(13) 0.0043(13) 0.0009(13)
C53 0.0264(17) 0.0241(17) 0.0225(17) 0.0070(14) 0.0012(14) -0.0011(14)
C54 0.0223(17) 0.0273(18) 0.0297(18) 0.0134(15) 0.0026(14) 0.0007(14)
C55 0.0305(19) 0.0285(18) 0.0295(19) 0.0127(15) 0.0076(15) 0.0076(15)
C56 0.0307(18) 0.0244(17) 0.0220(17) 0.0075(14) 0.0052(14) 0.0062(14)
C57 0.0265(17) 0.0245(17) 0.0181(15) 0.0089(13) 0.0038(13) 0.0046(14)
C58 0.0288(19) 0.035(2) 0.034(2) 0.0160(17) -0.0005(16) 0.0021(16)
C59 0.035(2) 0.035(2) 0.0247(18) 0.0123(15) 0.0104(15) 0.0152(16)
C60 0.0315(19) 0.034(2) 0.0264(18) 0.0075(15) 0.0079(15) 0.0110(16)
C61 0.040(2) 0.035(2) 0.0275(19) 0.0078(16) 0.0086(16) 0.0124(17)
C62 0.040(2) 0.038(2) 0.034(2) 0.0052(18) 0.0062(18) 0.0058(18)
C63 0.047(3) 0.034(2) 0.058(3) 0.006(2) 0.008(2) -0.001(2)
C64 0.061(3) 0.035(2) 0.076(4) 0.023(2) 0.010(3) 0.003(2)
C65 0.055(3) 0.039(2) 0.053(3) 0.022(2) 0.012(2) 0.014(2)
C66 0.038(2) 0.039(2) 0.0220(18) 0.0041(16) 0.0058(16) 0.0140(17)
C67 0.034(2) 0.035(2) 0.0279(19) 0.0032(16) 0.0073(16) 0.0126(17)
C68 0.037(2) 0.052(3) 0.029(2) 0.0045(18) 0.0092(17) 0.0151(19)
C69 0.040(2) 0.061(3) 0.045(3) 0.006(2) 0.020(2) 0.017(2)
C70 0.034(2) 0.056(3) 0.057(3) 0.011(2) 0.014(2) 0.019(2)
C71 0.034(2) 0.046(3) 0.041(2) 0.013(2) 0.0052(18) 0.0130(19)
C72 0.032(2) 0.048(2) 0.033(2) 0.0159(19) 0.0049(17) -0.0037(18)
C73 0.046(3) 0.083(4) 0.033(2) 0.026(2) -0.003(2) -0.014(3)
S2 0.0737(10) 0.1136(15) 0.0725(11) 0.0549(10) 0.0258(9) 0.0272(10)
F4 0.158(5) 0.130(4) 0.154(5) 0.075(4) 0.044(4) 0.086(4)
F5 0.120(4) 0.089(3) 0.137(5) 0.024(3) 0.037(4) 0.022(3)
F6 0.176(6) 0.185(6) 0.099(4) -0.003(4) 0.056(4) 0.072(5)
O8 0.069(3) 0.206(7) 0.120(5) 0.098(5) 0.042(3) 0.047(4)
O9 0.078(3) 0.136(5) 0.097(4) 0.071(4) 0.011(3) 0.024(3)
O10 0.113(4) 0.084(3) 0.074(3) 0.028(3) 0.024(3) 0.020(3)
C75 0.101(6) 0.107(6) 0.067(4) 0.022(4) 0.032(4) 0.055(5)
S3 0.080(11) 0.063(6) 0.053(5) 0.032(4) 0.031(6) 0.019(6)
F7 0.20(4) 0.013(10) 0.052(14) 0.012(10) 0.021(18) 0.025(14)
F8 0.110(16) 0.062(11) 0.057(11) 0.021(8) -0.006(10) -0.004(10)
F9 0.112(18) 0.022(9) 0.103(18) 0.030(11) 0.038(16) 0.018(10)
O11 0.071(15) 0.050(11) 0.080(15) 0.022(10) -0.033(12) -0.024(10)
O13 0.022(18) 0.07(3) 0.08(3) 0.04(2) 0.004(13) 0.003(13)
O15 0.080(17) 0.095(18) 0.12(3) 0.08(2) 0.073(19) 0.040(15)
C76 0.10(3) 0.08(2) 0.06(2) 0.03(2) 0.05(2) 0.03(2)
S4 0.0420(13) 0.0242(9) 0.0325(12) 0.0127(8) 0.0039(10) -0.0010(9)
F10 0.213(12) 0.080(6) 0.108(9) 0.061(5) 0.112(10) 0.083(7)
F11 0.044(2) 0.064(3) 0.174(5) 0.071(3) 0.041(3) 0.017(2)
F12 0.093(4) 0.034(3) 0.075(3) 0.030(2) 0.038(3) 0.023(2)
O12 0.049(3) 0.051(3) 0.078(4) 0.036(3) -0.011(2) -0.020(2)
O14 0.041(8) 0.027(4) 0.051(4) 0.022(3) 0.013(4) 0.002(3)
O16 0.074(3) 0.045(3) 0.039(2) 0.018(2) 0.007(2) 0.014(2)
C77 0.081(5) 0.033(3) 0.068(5) 0.030(3) 0.039(4) 0.020(3)
S1 0.0326(5) 0.0385(5) 0.0339(5) -0.0038(4) 0.0088(4) 0.0029(4)
F1 0.071(2) 0.093(3) 0.089(3) 0.028(2) -0.027(2) 0.006(2)
F2 0.121(3) 0.080(2) 0.0368(17) -0.0136(16) 0.0039(19) -0.015(2)
F3 0.064(2) 0.096(3) 0.094(3) 0.010(2) -0.017(2) -0.037(2)
O5 0.0476(19) 0.0483(19) 0.059(2) -0.0016(16) 0.0276(17) 0.0008(15)
O6 0.0514(19) 0.0426(18) 0.054(2) 0.0052(15) 0.0149(16) 0.0072(15)
O7 0.0392(16) 0.0449(17) 0.0339(15) 0.0011(13) 0.0134(13) 0.0037(13)
C74 0.059(3) 0.060(3) 0.049(3) 0.002(3) -0.007(3) -0.007(3)

loop_
_atom_type_symbol
_atom_type_description
_atom_type_scat_dispersion_real
_atom_type_scat_dispersion_imag
_atom_type_scat_source
C C 0.0033 0.0016 'International Tables Vol C Tables 4.2.6.8 and 6.1.1.4'
H H 0.0000 0.0000 'International Tables Vol C Tables 4.2.6.8 and 6.1.1.4'
Cu Cu 0.3201 1.2651 'International Tables Vol C Tables 4.2.6.8 and 6.1.1.4'
F F 0.0171 0.0103 'International Tables Vol C Tables 4.2.6.8 and 6.1.1.4'
N N 0.0061 0.0033 'International Tables Vol C Tables 4.2.6.8 and 6.1.1.4'
O O 0.0106 0.0060 'International Tables Vol C Tables 4.2.6.8 and 6.1.1.4'
S S 0.1246 0.1234 'International Tables Vol C Tables 4.2.6.8 and 6.1.1.4'
Y Y -2.7962 3.5667 'International Tables Vol C Tables 4.2.6.8 and 6.1.1.4'

loop_
_geom_angle_atom_site_label_1
_geom_angle_atom_site_label_2
_geom_angle_atom_site_label_3
_geom_angle
_geom_angle_site_symmetry_1
_geom_angle_site_symmetry_3
O1 Y1 O4 64.90(8) . .
O1 Y1 N1 129.23(9) . .
O1 Y1 N2 71.85(10) . .
O1 Y1 N3 150.17(9) . .
O1 Y1 N4 132.64(9) . .
O2 Y1 O1 79.14(9) . .
O2 Y1 O4 143.82(9) . .
O2 Y1 N1 118.45(9) . .
O2 Y1 N2 77.61(9) . .
O2 Y1 N3 71.03(9) . .
O2 Y1 N4 138.20(9) . .
O3 Y1 O1 90.91(9) . .
O3 Y1 O2 81.65(8) . .
O3 Y1 O4 94.52(9) . .
O3 Y1 N1 136.12(9) . .
O3 Y1 N2 155.10(9) . .
O3 Y1 N3 85.46(10) . .
O3 Y1 N4 72.98(9) . .
O4 Y1 N1 89.09(9) . .
O4 Y1 N2 94.13(9) . .
O4 Y1 N4 72.20(9) . .
N2 Y1 N1 67.29(10) . .
N3 Y1 O4 144.88(9) . .
N3 Y1 N1 68.01(10) . .
N3 Y1 N2 100.49(10) . .
N3 Y1 N4 74.28(10) . .
N4 Y1 N1 66.64(9) . .
N4 Y1 N2 131.92(9) . .
O4 Cu1 O1 76.61(9) . .
O4 Cu1 N5 171.46(11) . .
O4 Cu1 N6 99.28(12) . .
O4 Cu1 N7 98.19(11) . .
N5 Cu1 O1 95.13(11) . .
N6 Cu1 O1 91.29(11) . .
N6 Cu1 N5 82.89(13) . .
N7 Cu1 O1 111.91(10) . .
N7 Cu1 N5 82.76(12) . .
N7 Cu1 N6 153.66(13) . .
N9 Cu2 N8 79.17(12) . .
N10 Cu2 N8 80.70(12) . .
N10 Cu2 N9 118.73(14) . .
N11 Cu2 N8 142.89(14) . .
N11 Cu2 N9 113.09(15) . .
N11 Cu2 N10 117.54(14) . .
N13 Cu3 N12 79.12(12) . .
N14 Cu3 N12 79.09(13) . .
N14 Cu3 N13 117.06(14) . .
N15 Cu3 N12 143.45(13) . .
N15 Cu3 N13 118.06(14) . .
N15 Cu3 N14 114.33(15) . .
Cu1 O1 Y1 106.84(9) . .
C13 O1 Y1 137.2(2) . .
C13 O1 Cu1 111.7(2) . .
C34 O2 Y1 129.8(2) . .
C57 O3 Y1 144.2(2) . .
Cu1 O4 Y1 105.80(10) . .
N17 O4 Y1 130.6(2) . .
N17 O4 Cu1 118.2(2) . .
C1 N1 Y1 111.2(2) . .
C3 N1 Y1 112.1(2) . .
C3 N1 C1 108.4(3) . .
C5 N1 Y1 105.8(2) . .
C5 N1 C1 107.4(3) . .
C5 N1 C3 111.9(3) . .
C2 N2 Y1 115.0(2) . .
C7 N2 Y1 129.2(3) . .
C7 N2 C2 115.6(3) . .
C4 N3 Y1 116.5(2) . .
C28 N3 Y1 125.5(3) . .
C28 N3 C4 117.1(3) . .
C6 N4 Y1 118.1(2) . .
C51 N4 Y1 128.3(2) . .
C51 N4 C6 113.7(3) . .
C15 N5 Cu1 105.7(2) . .
C16 N5 Cu1 110.4(2) . .
C16 N5 C15 110.8(3) . .
C22 N5 Cu1 109.2(2) . .
C22 N5 C15 109.6(3) . .
C22 N5 C16 110.9(3) . .
C17 N6 Cu1 114.1(3) . .
C21 N6 Cu1 126.0(3) . .
C21 N6 C17 119.4(3) . .
C23 N7 Cu1 114.9(2) . .
C27 N7 Cu1 126.5(2) . .
C27 N7 C23 118.6(3) . .
C36 N8 Cu2 115.9(2) . .
C37 N8 Cu2 101.3(2) . .
C37 N8 C36 110.7(3) . .
C43 N8 Cu2 106.9(2) . .
C43 N8 C36 111.6(3) . .
C43 N8 C37 109.9(3) . .
C44 N9 Cu2 116.8(2) . .
C44 N9 C48 118.2(3) . .
C48 N9 Cu2 124.5(3) . .
C38 N10 Cu2 114.7(2) . .
C38 N10 C42 118.3(4) . .
C42 N10 Cu2 126.9(3) . .
C49 N11 Cu2 168.5(4) . .
C59 N12 Cu3 120.3(2) . .
C60 N12 Cu3 104.4(2) . .
C60 N12 C59 111.0(3) . .
C60 N12 C66 110.2(3) . .
C66 N12 Cu3 101.0(2) . .
C66 N12 C59 109.3(3) . .
C67 N13 Cu3 116.1(3) . .
C67 N13 C71 118.9(4) . .
C71 N13 Cu3 125.0(3) . .
C61 N14 Cu3 117.3(3) . .
C65 N14 Cu3 123.6(3) . .
C65 N14 C61 118.3(4) . .
C72 N15 Cu3 171.7(4) . .
N17 N17 O4 110.2(4) 2_666 .
N1 C1 H1A 109.5 . .
N1 C1 H1B 109.5 . .
N1 C1 C2 110.7(3) . .
H1A C1 H1B 108.1 . .
C2 C1 H1A 109.5 . .
C2 C1 H1B 109.5 . .
N2 C2 C1 108.7(3) . .
N2 C2 H2A 110.0 . .
N2 C2 H2B 110.0 . .
C1 C2 H2A 110.0 . .
C1 C2 H2B 110.0 . .
H2A C2 H2B 108.3 . .
N1 C3 H3A 108.7 . .
N1 C3 H3B 108.7 . .
N1 C3 C4 114.2(3) . .
H3A C3 H3B 107.6 . .
C4 C3 H3A 108.7 . .
C4 C3 H3B 108.7 . .
N3 C4 C3 109.3(3) . .
N3 C4 H4A 109.8 . .
N3 C4 H4B 109.8 . .
C3 C4 H4A 109.8 . .
C3 C4 H4B 109.8 . .
H4A C4 H4B 108.3 . .
N1 C5 H5A 108.8 . .
N1 C5 H5B 108.8 . .
N1 C5 C6 113.8(3) . .
H5A C5 H5B 107.7 . .
C6 C5 H5A 108.8 . .
C6 C5 H5B 108.8 . .
N4 C6 C5 111.4(3) . .
N4 C6 H6A 109.3 . .
N4 C6 H6B 109.3 . .
C5 C6 H6A 109.3 . .
C5 C6 H6B 109.3 . .
H6A C6 H6B 108.0 . .
N2 C7 H7 116.5 . .
N2 C7 C8 127.1(3) . .
C8 C7 H7 116.5 . .
C9 C8 C7 117.2(3) . .
C9 C8 C13 119.2(4) . .
C13 C8 C7 123.5(3) . .
C8 C9 H9 118.6 . .
C10 C9 C8 122.8(4) . .
C10 C9 H9 118.6 . .
C9 C10 C11 117.4(4) . .
C9 C10 C14 122.5(4) . .
C11 C10 C14 120.1(4) . .
C10 C11 H11 119.1 . .
C12 C11 C10 121.9(4) . .
C12 C11 H11 119.1 . .
C11 C12 C13 121.0(4) . .
C11 C12 C15 120.7(4) . .
C13 C12 C15 118.2(3) . .
O1 C13 C8 123.1(3) . .
O1 C13 C12 119.2(3) . .
C12 C13 C8 117.5(3) . .
C10 C14 H14A 109.5 . .
C10 C14 H14B 109.5 . .
C10 C14 H14C 109.5 . .
H14A C14 H14B 109.5 . .
H14A C14 H14C 109.5 . .
H14B C14 H14C 109.5 . .
N5 C15 H15A 109.0 . .
N5 C15 H15B 109.0 . .
C12 C15 N5 112.8(3) . .
C12 C15 H15A 109.0 . .
C12 C15 H15B 109.0 . .
H15A C15 H15B 107.8 . .
N5 C16 H16A 109.5 . .
N5 C16 H16B 109.5 . .
N5 C16 C17 110.7(3) . .
H16A C16 H16B 108.1 . .
C17 C16 H16A 109.5 . .
C17 C16 H16B 109.5 . .
N6 C17 C16 117.4(3) . .
N6 C17 C18 121.6(4) . .
C18 C17 C16 120.9(4) . .
C17 C18 H18 121.0 . .
C19 C18 C17 118.1(5) . .
C19 C18 H18 121.0 . .
C18 C19 H19 119.8 . .
C20 C19 C18 120.4(4) . .
C20 C19 H19 119.8 . .
C19 C20 H20 120.5 . .
C19 C20 C21 118.9(4) . .
C21 C20 H20 120.5 . .
N6 C21 C20 121.6(4) . .
N6 C21 H21 119.2 . .
C20 C21 H21 119.2 . .
N5 C22 H22A 109.5 . .
N5 C22 H22B 109.5 . .
N5 C22 C23 110.7(3) . .
H22A C22 H22B 108.1 . .
C23 C22 H22A 109.5 . .
C23 C22 H22B 109.5 . .
N7 C23 C22 115.9(3) . .
N7 C23 C24 121.6(3) . .
C24 C23 C22 122.3(3) . .
C23 C24 H24 120.3 . .
C25 C24 C23 119.4(3) . .
C25 C24 H24 120.3 . .
C24 C25 H25 120.6 . .
C24 C25 C26 118.8(3) . .
C26 C25 H25 120.6 . .
C25 C26 H26 120.3 . .
C27 C26 C25 119.3(3) . .
C27 C26 H26 120.3 . .
N7 C27 C26 122.3(3) . .
N7 C27 H27 118.8 . .
C26 C27 H27 118.8 . .
N3 C28 H28 117.2 . .
N3 C28 C29 125.5(4) . .
C29 C28 H28 117.2 . .
C30 C29 C28 117.9(4) . .
C30 C29 C34 119.9(4) . .
C34 C29 C28 121.9(3) . .
C29 C30 H30 118.9 . .
C31 C30 C29 122.1(4) . .
C31 C30 H30 118.9 . .
C30 C31 C32 117.2(4) . .
C30 C31 C35 121.5(4) . .
C32 C31 C35 121.3(4) . .
C31 C32 H32 118.5 . .
C33 C32 C31 123.1(4) . .
C33 C32 H32 118.5 . .
C32 C33 C34 120.2(4) . .
C32 C33 C36 120.2(3) . .
C34 C33 C36 119.7(3) . .
O2 C34 C29 122.2(3) . .
O2 C34 C33 120.3(3) . .
C33 C34 C29 117.4(3) . .
C31 C35 H35A 109.5 . .
C31 C35 H35B 109.5 . .
C31 C35 H35C 109.5 . .
H35A C35 H35B 109.5 . .
H35A C35 H35C 109.5 . .
H35B C35 H35C 109.5 . .
N8 C36 C33 112.3(3) . .
N8 C36 H36A 109.1 . .
N8 C36 H36B 109.1 . .
C33 C36 H36A 109.1 . .
C33 C36 H36B 109.1 . .
H36A C36 H36B 107.9 . .
N8 C37 H37A 109.4 . .
N8 C37 H37B 109.4 . .
N8 C37 C38 111.2(3) . .
H37A C37 H37B 108.0 . .
C38 C37 H37A 109.4 . .
C38 C37 H37B 109.4 . .
N10 C38 C37 115.7(3) . .
N10 C38 C39 122.6(4) . .
C39 C38 C37 121.7(4) . .
C38 C39 H39 120.7 . .
C38 C39 C40 118.7(4) . .
C40 C39 H39 120.7 . .
C39 C40 H40 120.7 . .
C41 C40 C39 118.7(4) . .
C41 C40 H40 120.7 . .
C40 C41 H41 120.4 . .
C42 C41 C40 119.2(4) . .
C42 C41 H41 120.4 . .
N10 C42 C41 122.6(4) . .
N10 C42 H42 118.7 . .
C41 C42 H42 118.7 . .
N8 C43 H43A 109.2 . .
N8 C43 H43B 109.2 . .
N8 C43 C44 112.1(3) . .
H43A C43 H43B 107.9 . .
C44 C43 H43A 109.2 . .
C44 C43 H43B 109.2 . .
N9 C44 C43 117.2(3) . .
N9 C44 C45 121.6(4) . .
C45 C44 C43 121.1(3) . .
C44 C45 H45 120.2 . .
C46 C45 C44 119.6(4) . .
C46 C45 H45 120.2 . .
C45 C46 H46 120.8 . .
C45 C46 C47 118.4(4) . .
C47 C46 H46 120.8 . .
C46 C47 H47 120.6 . .
C48 C47 C46 118.8(4) . .
C48 C47 H47 120.6 . .
N9 C48 C47 123.5(4) . .
N9 C48 H48 118.3 . .
C47 C48 H48 118.3 . .
N11 C49 C50 179.7(6) . .
C49 C50 H50A 109.5 . .
C49 C50 H50B 109.5 . .
C49 C50 H50C 109.5 . .
H50A C50 H50B 109.5 . .
H50A C50 H50C 109.5 . .
H50B C50 H50C 109.5 . .
N4 C51 H51 115.8 . .
N4 C51 C52 128.4(3) . .
C52 C51 H51 115.8 . .
C53 C52 C51 117.0(3) . .
C53 C52 C57 120.2(3) . .
C57 C52 C51 122.8(3) . .
C52 C53 H53 118.7 . .
C54 C53 C52 122.5(3) . .
C54 C53 H53 118.7 . .
C53 C54 C55 116.7(3) . .
C53 C54 C58 121.3(3) . .
C55 C54 C58 122.0(3) . .
C54 C55 H55 118.3 . .
C56 C55 C54 123.3(3) . .
C56 C55 H55 118.3 . .
C55 C56 C57 119.9(3) . .
C55 C56 C59 119.6(3) . .
C57 C56 C59 120.4(3) . .
O3 C57 C52 122.3(3) . .
O3 C57 C56 121.4(3) . .
C52 C57 C56 116.3(3) . .
C54 C58 H58A 109.5 . .
C54 C58 H58B 109.5 . .
C54 C58 H58C 109.5 . .
H58A C58 H58B 109.5 . .
H58A C58 H58C 109.5 . .
H58B C58 H58C 109.5 . .
N12 C59 C56 113.8(3) . .
N12 C59 H59A 108.8 . .
N12 C59 H59B 108.8 . .
C56 C59 H59A 108.8 . .
C56 C59 H59B 108.8 . .
H59A C59 H59B 107.7 . .
N12 C60 H60A 109.6 . .
N12 C60 H60B 109.6 . .
N12 C60 C61 110.4(3) . .
H60A C60 H60B 108.1 . .
C61 C60 H60A 109.6 . .
C61 C60 H60B 109.6 . .
N14 C61 C60 115.6(4) . .
N14 C61 C62 121.2(4) . .
C62 C61 C60 123.1(4) . .
C61 C62 H62 120.1 . .
C63 C62 C61 119.8(4) . .
C63 C62 H62 120.1 . .
C62 C63 H63 120.7 . .
C64 C63 C62 118.6(5) . .
C64 C63 H63 120.7 . .
C63 C64 H64 120.4 . .
C65 C64 C63 119.2(5) . .
C65 C64 H64 120.4 . .
N14 C65 C64 122.6(4) . .
N14 C65 H65 118.7 . .
C64 C65 H65 118.7 . .
N12 C66 H66A 109.3 . .
N12 C66 H66B 109.3 . .
N12 C66 C67 111.4(3) . .
H66A C66 H66B 108.0 . .
C67 C66 H66A 109.3 . .
C67 C66 H66B 109.3 . .
N13 C67 C66 116.0(3) . .
N13 C67 C68 122.2(4) . .
C68 C67 C66 121.6(4) . .
C67 C68 H68 120.7 . .
C69 C68 C67 118.5(4) . .
C69 C68 H68 120.7 . .
C68 C69 H69 120.3 . .
C70 C69 C68 119.3(4) . .
C70 C69 H69 120.3 . .
C69 C70 H70 120.5 . .
C69 C70 C71 119.0(4) . .
C71 C70 H70 120.5 . .
N13 C71 C70 122.1(4) . .
N13 C71 H71 118.9 . .
C70 C71 H71 118.9 . .
N15 C72 C73 178.2(5) . .
C72 C73 H73A 109.5 . .
C72 C73 H73B 109.5 . .
C72 C73 H73C 109.5 . .
H73A C73 H73B 109.5 . .
H73A C73 H73C 109.5 . .
H73B C73 H73C 109.5 . .
C80 O17 C79 162(2) . .
H78A C78 H78B 109.5 . .
H78A C78 H78C 109.5 . .
H78B C78 H78C 109.5 . .
C79 C78 H78A 109.5 . .
C79 C78 H78B 109.5 . .
C79 C78 H78C 109.5 . .
O17 C79 H79A 116.3 . .
O17 C79 H79B 116.3 . .
C78 C79 O17 72.8(13) . .
C78 C79 H79A 116.3 . .
C78 C79 H79B 116.3 . .
H79A C79 H79B 113.3 . .
O17 C80 H80A 109.8 . .
O17 C80 H80B 109.8 . .
O17 C80 C81 109(3) . .
H80A C80 H80B 108.3 . .
C81 C80 H80A 109.8 . .
C81 C80 H80B 109.8 . .
C80 C81 H81A 109.5 . .
C80 C81 H81B 109.5 . .
C80 C81 H81C 109.5 . .
H81A C81 H81B 109.5 . .
H81A C81 H81C 109.5 . .
H81B C81 H81C 109.5 . .
O8 S2 O9 116.4(3) . .
O8 S2 O10 116.3(4) . .
O8 S2 C75 102.6(4) . .
O9 S2 O10 113.2(4) . .
O9 S2 C75 101.9(4) . .
O10 S2 C75 103.5(3) . .
F4 C75 S2 110.9(6) . .
F5 C75 S2 111.5(5) . .
F5 C75 F4 106.9(7) . .
F5 C75 F6 108.9(8) . .
F6 C75 S2 111.9(7) . .
F6 C75 F4 106.5(6) . .
O11 S3 C76 107(2) . .
O13 S3 O11 109(4) . .
O13 S3 C76 117(4) . .
O15 S3 O11 105(2) . .
O15 S3 O13 109(4) . .
O15 S3 C76 109(2) . .
C76 F7 F8 47(4) . .
C76 F8 F7 35(2) . .
F7 C76 S3 108(4) . .
F7 C76 F8 98(5) . .
F7 C76 F9 118(6) . .
F8 C76 S3 109(3) . .
F8 C76 F9 113(4) . .
F9 C76 S3 110(3) . .
O12 S4 O14 115.2(8) . .
O12 S4 C77 104.0(4) . .
O14 S4 C77 101.6(8) . .
O16 S4 O12 114.3(4) . .
O16 S4 O14 115.7(7) . .
O16 S4 C77 103.5(4) . .
F10 C77 S4 115.3(9) . .
F10 C77 F11 105.0(9) . .
F10 C77 F12 107.3(8) . .
F11 C77 S4 110.0(5) . .
F12 C77 S4 111.8(5) . .
F12 C77 F11 106.8(6) . .
O5 S1 O6 114.8(2) . .
O5 S1 O7 113.95(19) . .
O5 S1 C74 103.9(3) . .
O6 S1 O7 115.5(2) . .
O6 S1 C74 103.3(3) . .
O7 S1 C74 103.2(3) . .
F1 C74 S1 111.6(4) . .
F1 C74 F2 107.2(5) . .
F1 C74 F3 106.5(5) . .
F2 C74 S1 111.8(4) . .
F3 C74 S1 111.3(4) . .
F3 C74 F2 108.3(5) . .
N16 C82 N16 179.998(16) . 2_767
C83 C82 C83 179.998(16) . 2_767
C82 C83 H83A 109.5 . .
C82 C83 H83B 109.5 . .
C82 C83 H83C 109.5 . .
H83A C83 H83B 109.5 . .
H83A C83 H83C 109.5 . .
H83B C83 H83C 109.5 . .

loop_
_geom_bond_atom_site_label_1
_geom_bond_atom_site_label_2
_geom_bond_distance
_geom_bond_site_symmetry_2
Y1 O1 2.286(2) .
Y1 O2 2.230(2) .
Y1 O3 2.207(2) .
Y1 O4 2.499(2) .
Y1 N1 2.623(3) .
Y1 N2 2.550(3) .
Y1 N3 2.496(3) .
Y1 N4 2.546(3) .
Cu1 O1 2.172(2) .
Cu1 O4 1.973(2) .
Cu1 N5 2.039(3) .
Cu1 N6 2.016(3) .
Cu1 N7 1.997(3) .
Cu2 N8 2.215(3) .
Cu2 N9 2.036(3) .
Cu2 N10 2.031(3) .
Cu2 N11 1.909(4) .
Cu3 N12 2.289(3) .
Cu3 N13 2.046(3) .
Cu3 N14 2.030(4) .
Cu3 N15 1.915(3) .
O1 C13 1.319(4) .
O2 C34 1.304(4) .
O3 C57 1.299(4) .
O4 N17 1.379(4) .
N1 C1 1.488(5) .
N1 C3 1.486(5) .
N1 C5 1.483(4) .
N2 C2 1.463(5) .
N2 C7 1.278(5) .
N3 C4 1.464(5) .
N3 C28 1.289(5) .
N4 C6 1.481(4) .
N4 C51 1.285(5) .
N5 C15 1.515(5) .
N5 C16 1.488(5) .
N5 C22 1.483(5) .
N6 C17 1.349(5) .
N6 C21 1.338(5) .
N7 C23 1.352(4) .
N7 C27 1.348(5) .
N8 C36 1.491(4) .
N8 C37 1.477(5) .
N8 C43 1.469(5) .
N9 C44 1.342(5) .
N9 C48 1.350(5) .
N10 C38 1.342(5) .
N10 C42 1.346(5) .
N11 C49 1.153(6) .
N12 C59 1.488(5) .
N12 C60 1.468(5) .
N12 C66 1.473(5) .
N13 C67 1.339(5) .
N13 C71 1.340(5) .
N14 C61 1.357(5) .
N14 C65 1.346(6) .
N15 C72 1.136(5) .
N17 N17 1.250(6) 2_666
C1 H1A 0.9900 .
C1 H1B 0.9900 .
C1 C2 1.519(5) .
C2 H2A 0.9900 .
C2 H2B 0.9900 .
C3 H3A 0.9900 .
C3 H3B 0.9900 .
C3 C4 1.527(5) .
C4 H4A 0.9900 .
C4 H4B 0.9900 .
C5 H5A 0.9900 .
C5 H5B 0.9900 .
C5 C6 1.509(5) .
C6 H6A 0.9900 .
C6 H6B 0.9900 .
C7 H7 0.9500 .
C7 C8 1.447(6) .
C8 C9 1.414(5) .
C8 C13 1.419(5) .
C9 H9 0.9500 .
C9 C10 1.369(6) .
C10 C11 1.400(6) .
C10 C14 1.512(5) .
C11 H11 0.9500 .
C11 C12 1.382(5) .
C12 C13 1.412(5) .
C12 C15 1.500(5) .
C14 H14A 0.9800 .
C14 H14B 0.9800 .
C14 H14C 0.9800 .
C15 H15A 0.9900 .
C15 H15B 0.9900 .
C16 H16A 0.9900 .
C16 H16B 0.9900 .
C16 C17 1.490(6) .
C17 C18 1.395(6) .
C18 H18 0.9500 .
C18 C19 1.378(7) .
C19 H19 0.9500 .
C19 C20 1.369(8) .
C20 H20 0.9500 .
C20 C21 1.386(6) .
C21 H21 0.9500 .
C22 H22A 0.9900 .
C22 H22B 0.9900 .
C22 C23 1.503(5) .
C23 C24 1.388(5) .
C24 H24 0.9500 .
C24 C25 1.381(5) .
C25 H25 0.9500 .
C25 C26 1.387(5) .
C26 H26 0.9500 .
C26 C27 1.373(5) .
C27 H27 0.9500 .
C28 H28 0.9500 .
C28 C29 1.443(5) .
C29 C30 1.407(5) .
C29 C34 1.426(5) .
C30 H30 0.9500 .
C30 C31 1.390(6) .
C31 C32 1.393(7) .
C31 C35 1.514(6) .
C32 H32 0.9500 .
C32 C33 1.383(5) .
C33 C34 1.423(5) .
C33 C36 1.504(6) .
C35 H35A 0.9800 .
C35 H35B 0.9800 .
C35 H35C 0.9800 .
C36 H36A 0.9900 .
C36 H36B 0.9900 .
C37 H37A 0.9900 .
C37 H37B 0.9900 .
C37 C38 1.513(5) .
C38 C39 1.388(6) .
C39 H39 0.9500 .
C39 C40 1.395(6) .
C40 H40 0.9500 .
C40 C41 1.383(6) .
C41 H41 0.9500 .
C41 C42 1.381(6) .
C42 H42 0.9500 .
C43 H43A 0.9900 .
C43 H43B 0.9900 .
C43 C44 1.509(5) .
C44 C45 1.391(5) .
C45 H45 0.9500 .
C45 C46 1.382(6) .
C46 H46 0.9500 .
C46 C47 1.395(7) .
C47 H47 0.9500 .
C47 C48 1.360(6) .
C48 H48 0.9500 .
C49 C50 1.447(7) .
C50 H50A 0.9800 .
C50 H50B 0.9800 .
C50 H50C 0.9800 .
C51 H51 0.9500 .
C51 C52 1.447(5) .
C52 C53 1.400(5) .
C52 C57 1.428(5) .
C53 H53 0.9500 .
C53 C54 1.380(5) .
C54 C55 1.388(5) .
C54 C58 1.509(5) .
C55 H55 0.9500 .
C55 C56 1.385(5) .
C56 C57 1.429(5) .
C56 C59 1.506(5) .
C58 H58A 0.9800 .
C58 H58B 0.9800 .
C58 H58C 0.9800 .
C59 H59A 0.9900 .
C59 H59B 0.9900 .
C60 H60A 0.9900 .
C60 H60B 0.9900 .
C60 C61 1.521(6) .
C61 C62 1.382(6) .
C62 H62 0.9500 .
C62 C63 1.382(7) .
C63 H63 0.9500 .
C63 C64 1.380(7) .
C64 H64 0.9500 .
C64 C65 1.375(7) .
C65 H65 0.9500 .
C66 H66A 0.9900 .
C66 H66B 0.9900 .
C66 C67 1.509(5) .
C67 C68 1.393(6) .
C68 H68 0.9500 .
C68 C69 1.385(6) .
C69 H69 0.9500 .
C69 C70 1.378(7) .
C70 H70 0.9500 .
C70 C71 1.389(7) .
C71 H71 0.9500 .
C72 C73 1.449(6) .
C73 H73A 0.9800 .
C73 H73B 0.9800 .
C73 H73C 0.9800 .
O17 C79 1.73(2) .
O17 C80 1.72(2) .
C78 H78A 0.9800 .
C78 H78B 0.9800 .
C78 H78C 0.9800 .
C78 C79 1.65(2) .
C79 H79A 0.9900 .
C79 H79B 0.9900 .
C80 H80A 0.9900 .
C80 H80B 0.9900 .
C80 C81 1.77(3) .
C81 H81A 0.9800 .
C81 H81B 0.9800 .
C81 H81C 0.9800 .
S2 O8 1.406(5) .
S2 O9 1.432(5) .
S2 O10 1.439(5) .
S2 C75 1.802(9) .
F4 C75 1.335(9) .
F5 C75 1.298(10) .
F6 C75 1.321(8) .
S3 O11 1.50(3) .
S3 O13 1.48(8) .
S3 O15 1.42(2) .
S3 C76 1.76(4) .
F7 F8 1.74(7) .
F7 C76 1.01(7) .
F8 C76 1.28(5) .
F9 C76 1.31(5) .
S4 O12 1.434(5) .
S4 O14 1.444(14) .
S4 O16 1.429(6) .
S4 C77 1.821(8) .
F10 C77 1.311(16) .
F11 C77 1.340(9) .
F12 C77 1.335(7) .
S1 O5 1.429(3) .
S1 O6 1.436(4) .
S1 O7 1.448(3) .
S1 C74 1.805(5) .
F1 C74 1.335(7) .
F2 C74 1.340(7) .
F3 C74 1.336(7) .
C82 N16 1.37(3) .
C82 N16 1.37(3) 2_767
C82 C83 1.37(3) 2_767
C82 C83 1.37(3) .
C83 H83A 0.9800 .
C83 H83B 0.9800 .
C83 H83C 0.9800 .

loop_
_geom_torsion_atom_site_label_1
_geom_torsion_atom_site_label_2
_geom_torsion_atom_site_label_3
_geom_torsion_atom_site_label_4
_geom_torsion
_geom_torsion_site_symmetry_4
Y1 O1 C13 C8 30.1(5) .
Y1 O1 C13 C12 -154.4(3) .
Y1 O2 C34 C29 46.1(4) .
Y1 O2 C34 C33 -136.8(3) .
Y1 O3 C57 C52 -14.0(6) .
Y1 O3 C57 C56 165.8(3) .
Y1 O4 N17 N17 160.3(3) 2_666
Y1 N1 C1 C2 43.6(4) .
Y1 N1 C3 C4 30.9(4) .
Y1 N1 C5 C6 -55.7(3) .
Y1 N2 C2 C1 45.4(4) .
Y1 N2 C7 C8 -6.9(6) .
Y1 N3 C4 C3 45.0(3) .
Y1 N3 C28 C29 -15.3(5) .
Y1 N4 C6 C5 -7.4(4) .
Y1 N4 C51 C52 -6.3(5) .
Cu1 O1 C13 C8 -122.6(3) .
Cu1 O1 C13 C12 53.0(4) .
Cu1 O4 N17 N17 10.1(5) 2_666
Cu1 N5 C15 C12 65.1(3) .
Cu1 N5 C16 C17 -22.5(4) .
Cu1 N5 C22 C23 27.4(3) .
Cu1 N6 C17 C16 -8.0(4) .
Cu1 N6 C17 C18 175.2(3) .
Cu1 N6 C21 C20 -174.2(3) .
Cu1 N7 C23 C22 3.8(4) .
Cu1 N7 C23 C24 178.7(3) .
Cu1 N7 C27 C26 -177.9(3) .
Cu2 N8 C36 C33 -54.6(3) .
Cu2 N8 C37 C38 -42.2(3) .
Cu2 N8 C43 C44 -28.4(4) .
Cu2 N9 C44 C43 4.0(5) .
Cu2 N9 C44 C45 -172.5(3) .
Cu2 N9 C48 C47 170.5(4) .
Cu2 N10 C38 C37 -6.4(4) .
Cu2 N10 C38 C39 176.4(3) .
Cu2 N10 C42 C41 -176.4(3) .
Cu3 N12 C59 C56 46.7(4) .
Cu3 N12 C60 C61 37.0(3) .
Cu3 N12 C66 C67 42.0(4) .
Cu3 N13 C67 C66 8.6(5) .
Cu3 N13 C67 C68 -176.2(3) .
Cu3 N13 C71 C70 177.5(4) .
Cu3 N14 C61 C60 16.3(4) .
Cu3 N14 C61 C62 -165.2(3) .
Cu3 N14 C65 C64 169.3(4) .
N1 C1 C2 N2 -59.5(4) .
N1 C3 C4 N3 -50.0(4) .
N1 C5 C6 N4 43.9(4) .
N2 C7 C8 C9 173.2(4) .
N2 C7 C8 C13 -10.2(6) .
N3 C28 C29 C30 170.6(3) .
N3 C28 C29 C34 -15.3(6) .
N4 C51 C52 C53 -179.2(4) .
N4 C51 C52 C57 -1.1(6) .
N5 C16 C17 N6 20.6(5) .
N5 C16 C17 C18 -162.7(4) .
N5 C22 C23 N7 -21.2(4) .
N5 C22 C23 C24 164.0(3) .
N6 C17 C18 C19 -0.7(6) .
N7 C23 C24 C25 -0.5(6) .
N8 C37 C38 N10 35.9(5) .
N8 C37 C38 C39 -146.9(4) .
N8 C43 C44 N9 18.2(5) .
N8 C43 C44 C45 -165.3(4) .
N9 C44 C45 C46 1.6(6) .
N10 C38 C39 C40 0.4(6) .
N12 C60 C61 N14 -38.0(5) .
N12 C60 C61 C62 143.5(4) .
N12 C66 C67 N13 -37.8(5) .
N12 C66 C67 C68 146.9(4) .
N13 C67 C68 C69 -2.1(7) .
N14 C61 C62 C63 -5.6(7) .
C1 N1 C3 C4 153.9(3) .
C1 N1 C5 C6 -174.5(3) .
C2 N2 C7 C8 178.8(3) .
C3 N1 C1 C2 -80.0(4) .
C3 N1 C5 C6 66.7(4) .
C4 N3 C28 C29 175.7(3) .
C5 N1 C1 C2 158.9(3) .
C5 N1 C3 C4 -87.8(4) .
C6 N4 C51 C52 175.5(3) .
C7 N2 C2 C1 -139.4(3) .
C7 C8 C9 C10 178.4(4) .
C7 C8 C13 O1 1.3(5) .
C7 C8 C13 C12 -174.3(3) .
C8 C9 C10 C11 -3.7(6) .
C8 C9 C10 C14 177.4(4) .
C9 C8 C13 O1 177.8(3) .
C9 C8 C13 C12 2.2(5) .
C9 C10 C11 C12 1.8(6) .
C10 C11 C12 C13 2.1(6) .
C10 C11 C12 C15 -176.0(3) .
C11 C12 C13 O1 -179.8(3) .
C11 C12 C13 C8 -4.0(5) .
C11 C12 C15 N5 106.8(4) .
C13 C8 C9 C10 1.6(6) .
C13 C12 C15 N5 -71.3(4) .
C14 C10 C11 C12 -179.2(4) .
C15 N5 C16 C17 94.3(3) .
C15 N5 C22 C23 -88.0(3) .
C15 C12 C13 O1 -1.7(5) .
C15 C12 C13 C8 174.1(3) .
C16 N5 C15 C12 -54.6(4) .
C16 N5 C22 C23 149.4(3) .
C16 C17 C18 C19 -177.3(4) .
C17 N6 C21 C20 -2.5(6) .
C17 C18 C19 C20 -1.4(7) .
C18 C19 C20 C21 1.5(7) .
C19 C20 C21 N6 0.5(6) .
C21 N6 C17 C16 179.4(3) .
C21 N6 C17 C18 2.6(6) .
C22 N5 C15 C12 -177.3(3) .
C22 N5 C16 C17 -143.7(3) .
C22 C23 C24 C25 174.1(4) .
C23 N7 C27 C26 1.2(5) .
C23 C24 C25 C26 0.7(6) .
C24 C25 C26 C27 -0.1(6) .
C25 C26 C27 N7 -0.9(6) .
C27 N7 C23 C22 -175.3(3) .
C27 N7 C23 C24 -0.5(5) .
C28 N3 C4 C3 -145.0(3) .
C28 C29 C30 C31 176.8(4) .
C28 C29 C34 O2 3.4(5) .
C28 C29 C34 C33 -173.8(3) .
C29 C30 C31 C32 -3.0(6) .
C29 C30 C31 C35 177.4(4) .
C30 C29 C34 O2 177.3(3) .
C30 C29 C34 C33 0.2(5) .
C30 C31 C32 C33 0.8(6) .
C31 C32 C33 C34 1.8(6) .
C31 C32 C33 C36 -178.9(3) .
C32 C33 C34 O2 -179.5(3) .
C32 C33 C34 C29 -2.3(5) .
C32 C33 C36 N8 83.5(4) .
C34 C29 C30 C31 2.6(6) .
C34 C33 C36 N8 -97.2(4) .
C35 C31 C32 C33 -179.6(4) .
C36 N8 C37 C38 81.4(4) .
C36 N8 C43 C44 -156.1(3) .
C36 C33 C34 O2 1.2(5) .
C36 C33 C34 C29 178.5(3) .
C37 N8 C36 C33 -169.2(3) .
C37 N8 C43 C44 80.7(4) .
C37 C38 C39 C40 -176.7(4) .
C38 N10 C42 C41 -0.7(6) .
C38 C39 C40 C41 -0.5(6) .
C39 C40 C41 C42 0.1(6) .
C40 C41 C42 N10 0.5(6) .
C42 N10 C38 C37 177.4(3) .
C42 N10 C38 C39 0.2(6) .
C43 N8 C36 C33 68.1(4) .
C43 N8 C37 C38 -154.9(3) .
C43 C44 C45 C46 -174.8(4) .
C44 N9 C48 C47 -1.1(7) .
C44 C45 C46 C47 -1.7(7) .
C45 C46 C47 C48 0.4(7) .
C46 C47 C48 N9 1.0(7) .
C48 N9 C44 C43 176.3(4) .
C48 N9 C44 C45 -0.2(6) .
C51 N4 C6 C5 171.0(3) .
C51 C52 C53 C54 177.3(3) .
C51 C52 C57 O3 10.4(5) .
C51 C52 C57 C56 -169.4(3) .
C52 C53 C54 C55 -7.0(5) .
C52 C53 C54 C58 174.0(3) .
C53 C52 C57 O3 -171.5(3) .
C53 C52 C57 C56 8.7(5) .
C53 C54 C55 C56 7.1(6) .
C54 C55 C56 C57 0.9(6) .
C54 C55 C56 C59 -175.7(4) .
C55 C56 C57 O3 171.6(3) .
C55 C56 C57 C52 -8.7(5) .
C55 C56 C59 N12 -68.9(5) .
C57 C52 C53 C54 -0.9(5) .
C57 C56 C59 N12 114.5(4) .
C58 C54 C55 C56 -173.9(4) .
C59 N12 C60 C61 168.1(3) .
C59 N12 C66 C67 -85.8(4) .
C59 C56 C57 O3 -11.9(5) .
C59 C56 C57 C52 167.9(3) .
C60 N12 C59 C56 -75.5(4) .
C60 N12 C66 C67 152.0(3) .
C60 C61 C62 C63 172.9(4) .
C61 N14 C65 C64 -0.3(7) .
C61 C62 C63 C64 1.1(7) .
C62 C63 C64 C65 3.5(8) .
C63 C64 C65 N14 -4.0(8) .
C65 N14 C61 C60 -173.4(4) .
C65 N14 C61 C62 5.1(6) .
C66 N12 C59 C56 162.7(3) .
C66 N12 C60 C61 -70.7(4) .
C66 C67 C68 C69 172.9(4) .
C67 N13 C71 C70 0.3(7) .
C67 C68 C69 C70 1.2(7) .
C68 C69 C70 C71 0.3(8) .
C69 C70 C71 N13 -1.1(7) .
C71 N13 C67 C66 -173.9(4) .
C71 N13 C67 C68 1.4(6) .
C79 O17 C80 C81 133(6) .
C80 O17 C79 C78 -81(7) .
O8 S2 C75 F4 60.5(6) .
O8 S2 C75 F5 179.5(6) .
O8 S2 C75 F6 -58.2(7) .
O9 S2 C75 F4 -178.6(6) .
O9 S2 C75 F5 -59.6(6) .
O9 S2 C75 F6 62.6(7) .
O10 S2 C75 F4 -60.8(6) .
O10 S2 C75 F5 58.1(6) .
O10 S2 C75 F6 -179.6(6) .
F7 F8 C76 S3 -112(5) .
F7 F8 C76 F9 126(6) .
F8 F7 C76 S3 112(5) .
F8 F7 C76 F9 -122(5) .
O11 S3 C76 F7 73(6) .
O11 S3 C76 F8 178(2) .
O11 S3 C76 F9 -58(4) .
O13 S3 C76 F7 -50(7) .
O13 S3 C76 F8 55(5) .
O13 S3 C76 F9 180(4) .
O15 S3 C76 F7 -174(5) .
O15 S3 C76 F8 -69(3) .
O15 S3 C76 F9 55(4) .
O12 S4 C77 F10 -66.6(9) .
O12 S4 C77 F11 174.9(5) .
O12 S4 C77 F12 56.4(7) .
O14 S4 C77 F10 53.3(11) .
O14 S4 C77 F11 -65.2(9) .
O14 S4 C77 F12 176.3(9) .
O16 S4 C77 F10 173.6(8) .
O16 S4 C77 F11 55.1(5) .
O16 S4 C77 F12 -63.4(7) .
O5 S1 C74 F1 -61.1(5) .
O5 S1 C74 F2 178.9(4) .
O5 S1 C74 F3 57.7(5) .
O6 S1 C74 F1 178.8(4) .
O6 S1 C74 F2 58.7(5) .
O6 S1 C74 F3 -62.5(5) .
O7 S1 C74 F1 58.1(5) .
O7 S1 C74 F2 -61.9(5) .
O7 S1 C74 F3 176.9(4) .
